data_7229986
loop_
_publ_author_name
'Dankhoff, Katja'
'Weber, Birgit'

_publ_section_title
;
 Novel Cu(ii) complexes with NNO-Schiff base-like ligands -- structures
 and magnetic properties
;
_journal_issue 6
_journal_name_full CrystEngComm
_journal_page_first 818
_journal_paper_doi 10.1039/C7CE02007D
_journal_volume 20
_journal_year 2018
_chemical_formula_moiety 'C18 H18 N2 O3'
_chemical_formula_sum 'C18 H18 N2 O3'
_chemical_formula_weight 310.34
_chemical_name_common HL30f
_space_group_crystal_system triclinic
_space_group_IT_number 2
_space_group_name_Hall '-P 1'
_space_group_name_H-M_alt 'P -1'
_symmetry_space_group_name_Hall '-P 1'
_symmetry_space_group_name_H-M 'P -1'
_atom_sites_solution_hydrogens geom
_atom_sites_solution_primary direct
_atom_sites_solution_secondary difmap
_audit_creation_date 2017-07-27
_audit_creation_method SHELXL-2014/7
_audit_update_record
;
2018-01-11 deposited with the CCDC.
2018-01-15 downloaded from the CCDC.
;
_cell_angle_alpha 71.808(7)
_cell_angle_beta 79.534(7)
_cell_angle_gamma 77.545(7)
_cell_formula_units_Z 2
_cell_length_a 5.5863(5)
_cell_length_b 11.6567(11)
_cell_length_c 13.2094(12)
_cell_measurement_reflns_used 4536
_cell_measurement_temperature 133(2)
_cell_measurement_theta_max 28.08
_cell_measurement_theta_min 1.64
_cell_volume 791.86(13)
_computing_cell_refinement X-AREA-STOE
_computing_data_collection X-AREA-STOE
_computing_data_reduction X-AREA-STOE
_computing_molecular_graphics ORTEP-III
_computing_publication_material PLATON
_computing_structure_refinement 'SHELXL-2014 (Sheldrick, 2014)'
_computing_structure_solution SIR97
_diffrn_ambient_temperature 133(2)
_diffrn_detector_area_resol_mean 9
_diffrn_measured_fraction_theta_full 0.965
_diffrn_measured_fraction_theta_max 0.892
_diffrn_measurement_device_type STOE-STADIVARI
_diffrn_measurement_method omega-scan
_diffrn_radiation_type MoK\a
_diffrn_radiation_wavelength 0.71069
_diffrn_reflns_av_R_equivalents 0.0370
_diffrn_reflns_av_unetI/netI 0.0586
_diffrn_reflns_Laue_measured_fraction_full 0.965
_diffrn_reflns_Laue_measured_fraction_max 0.892
_diffrn_reflns_limit_h_max 7
_diffrn_reflns_limit_h_min -3
_diffrn_reflns_limit_k_max 15
_diffrn_reflns_limit_k_min -15
_diffrn_reflns_limit_l_max 16
_diffrn_reflns_limit_l_min -17
_diffrn_reflns_number 6984
_diffrn_reflns_point_group_measured_fraction_full 0.965
_diffrn_reflns_point_group_measured_fraction_max 0.892
_diffrn_reflns_theta_full 25.240
_diffrn_reflns_theta_max 28.064
_diffrn_reflns_theta_min 1.866
_diffrn_source 'fine-focus sealed tube'
_exptl_absorpt_coefficient_mu 0.090
_exptl_absorpt_correction_type none
_exptl_crystal_colour colourless
_exptl_crystal_density_diffrn 1.302
_exptl_crystal_density_method 'not measured'
_exptl_crystal_description block
_exptl_crystal_F_000 328
_exptl_crystal_size_max 0.145
_exptl_crystal_size_mid 0.091
_exptl_crystal_size_min 0.080
_refine_diff_density_max 0.397
_refine_diff_density_min -0.214
_refine_diff_density_rms 0.053
_refine_ls_extinction_method none
_refine_ls_goodness_of_fit_ref 0.965
_refine_ls_hydrogen_treatment constr
_refine_ls_matrix_type full
_refine_ls_number_parameters 208
_refine_ls_number_reflns 3448
_refine_ls_number_restraints 0
_refine_ls_restrained_S_all 0.965
_refine_ls_R_factor_all 0.0841
_refine_ls_R_factor_gt 0.0512
_refine_ls_shift/su_max 0.000
_refine_ls_shift/su_mean 0.000
_refine_ls_structure_factor_coef Fsqd
_refine_ls_weighting_details 'w=1/[\s^2^(Fo^2^)+(0.0779P)^2^] where P=(Fo^2^+2Fc^2^)/3'
_refine_ls_weighting_scheme calc
_refine_ls_wR_factor_gt 0.1255
_refine_ls_wR_factor_ref 0.1397
_reflns_number_gt 2285
_reflns_number_total 3448
_reflns_threshold_expression 'I > 2\s(I)'
_cod_data_source_file c7ce02007d2.cif
_cod_data_source_block cl068
_cod_depositor_comments 'Adding full bibliography for 7229962--7229987.cif.'
_cod_database_code 7229986
_shelx_space_group_comment
;
The symmetry employed for this shelxl refinement is uniquely defined
by the following loop, which should always be used as a source of
symmetry information in preference to the above space-group names.
They are only intended as comments.
;

loop_
_space_group_symop_operation_xyz
'x, y, z'
'-x, -y, -z'

loop_
_atom_site_label
_atom_site_type_symbol
_atom_site_fract_x
_atom_site_fract_y
_atom_site_fract_z
_atom_site_U_iso_or_equiv
_atom_site_adp_type
_atom_site_occupancy
_atom_site_site_symmetry_order
_atom_site_calc_flag
_atom_site_refinement_flags_posn
_atom_site_refinement_flags_adp
C1 C 0.1520(4) 0.92546(19) 1.12045(18) 0.0335(5) Uani 1 1 d . .
H1 H -0.0082 0.9702 1.1072 0.040 Uiso 1 1 calc R U
C2 C 0.2267(4) 0.9090(2) 1.21902(19) 0.0384(5) Uani 1 1 d . .
H2B H 0.1194 0.9405 1.2723 0.046 Uiso 1 1 calc R U
C3 C 0.4598(5) 0.8460(2) 1.23799(19) 0.0403(5) Uani 1 1 d . .
H3 H 0.5181 0.8345 1.3043 0.048 Uiso 1 1 calc R U
C4 C 0.6086(4) 0.79941(19) 1.15858(18) 0.0324(5) Uani 1 1 d . .
H4 H 0.7699 0.7549 1.1698 0.039 Uiso 1 1 calc R U
C5 C 0.5173(3) 0.81901(17) 1.06281(15) 0.0247(4) Uani 1 1 d . .
C6 C 0.6730(4) 0.77043(19) 0.97337(16) 0.0291(4) Uani 1 1 d . .
H6A H 0.7371 0.8389 0.9166 0.035 Uiso 1 1 calc R U
H6B H 0.8163 0.7102 1.0022 0.035 Uiso 1 1 calc R U
C7 C 0.4183(3) 0.77152(17) 0.84245(15) 0.0257(4) Uani 1 1 d . .
H7 H 0.4341 0.8552 0.8113 0.031 Uiso 1 1 calc R U
C8 C 0.2747(3) 0.72552(17) 0.79353(15) 0.0247(4) Uani 1 1 d . .
C9 C 0.2435(3) 0.59891(17) 0.83424(14) 0.0229(4) Uani 1 1 d . .
C10 C 0.1391(3) 0.53772(16) 0.77168(14) 0.0225(4) Uani 1 1 d . .
C11 C -0.0659(3) 0.48277(17) 0.81835(15) 0.0257(4) Uani 1 1 d . .
H11 H -0.1421 0.4868 0.8879 0.031 Uiso 1 1 calc R U
C12 C -0.1602(4) 0.42186(18) 0.76361(17) 0.0287(4) Uani 1 1 d . .
H12 H -0.3050 0.3872 0.7943 0.034 Uiso 1 1 calc R U
C13 C -0.0429(4) 0.41154(19) 0.66378(17) 0.0309(4) Uani 1 1 d . .
H13 H -0.1062 0.3688 0.6268 0.037 Uiso 1 1 calc R U
C14 C 0.1647(4) 0.46329(19) 0.61860(16) 0.0302(4) Uani 1 1 d . .
H14 H 0.2464 0.4547 0.5510 0.036 Uiso 1 1 calc R U
C15 C 0.2553(4) 0.52771(18) 0.67093(15) 0.0266(4) Uani 1 1 d . .
H15 H 0.3962 0.5651 0.6385 0.032 Uiso 1 1 calc R U
C16 C 0.1597(4) 0.81651(17) 0.70321(15) 0.0263(4) Uani 1 1 d . .
C17 C -0.1341(5) 0.8603(2) 0.5802(2) 0.0435(6) Uani 1 1 d . .
H17A H -0.0063 0.8982 0.5253 0.052 Uiso 1 1 calc R U
H17B H -0.2599 0.9264 0.5998 0.052 Uiso 1 1 calc R U
C18 C -0.2508(5) 0.7852(2) 0.5372(2) 0.0466(6) Uani 1 1 d . .
H18A H -0.1269 0.7171 0.5221 0.070 Uiso 1 1 calc R U
H18B H -0.3178 0.8362 0.4708 0.070 Uiso 1 1 calc R U
H18C H -0.3848 0.7527 0.5903 0.070 Uiso 1 1 calc R U
N1 N 0.2929(3) 0.88191(15) 1.04241(14) 0.0291(4) Uani 1 1 d . .
N2 N 0.5341(3) 0.71255(15) 0.92666(13) 0.0264(4) Uani 1 1 d . .
H2A H 0.5272 0.6342 0.9561 0.032 Uiso 1 1 calc R U
O1 O 0.3130(3) 0.53301(12) 0.92155(11) 0.0284(3) Uani 1 1 d . .
O2 O 0.2159(3) 0.91713(13) 0.65946(12) 0.0339(4) Uani 1 1 d . .
O3 O -0.0230(3) 0.78003(13) 0.67455(13) 0.0372(4) Uani 1 1 d . .

loop_
_atom_site_aniso_label
_atom_site_aniso_U_11
_atom_site_aniso_U_22
_atom_site_aniso_U_33
_atom_site_aniso_U_23
_atom_site_aniso_U_13
_atom_site_aniso_U_12
C1 0.0334(11) 0.0244(10) 0.0438(12) -0.0119(9) -0.0092(9) 0.0000(8)
C2 0.0500(13) 0.0292(11) 0.0384(12) -0.0170(9) -0.0057(9) -0.0006(10)
C3 0.0577(15) 0.0363(12) 0.0334(11) -0.0160(10) -0.0184(10) -0.0018(10)
C4 0.0370(11) 0.0285(10) 0.0364(11) -0.0110(9) -0.0177(8) -0.0016(8)
C5 0.0293(10) 0.0195(8) 0.0279(10) -0.0061(7) -0.0082(7) -0.0068(7)
C6 0.0312(10) 0.0285(10) 0.0304(10) -0.0093(8) -0.0061(8) -0.0080(8)
C7 0.0307(10) 0.0217(9) 0.0241(9) -0.0069(7) -0.0016(7) -0.0042(7)
C8 0.0282(10) 0.0240(9) 0.0225(9) -0.0083(7) -0.0025(7) -0.0037(7)
C9 0.0251(9) 0.0248(9) 0.0190(8) -0.0082(7) -0.0016(7) -0.0025(7)
C10 0.0259(9) 0.0202(8) 0.0206(9) -0.0045(7) -0.0070(7) -0.0005(7)
C11 0.0261(9) 0.0249(9) 0.0244(9) -0.0062(8) -0.0038(7) -0.0010(7)
C12 0.0271(10) 0.0265(10) 0.0316(10) -0.0035(8) -0.0095(7) -0.0047(8)
C13 0.0391(11) 0.0281(10) 0.0298(10) -0.0088(8) -0.0167(8) -0.0034(8)
C14 0.0370(11) 0.0339(11) 0.0227(9) -0.0123(8) -0.0064(8) -0.0035(9)
C15 0.0300(10) 0.0286(10) 0.0206(9) -0.0055(8) -0.0034(7) -0.0058(8)
C16 0.0300(10) 0.0244(9) 0.0235(9) -0.0081(8) -0.0030(7) -0.0009(8)
C17 0.0530(14) 0.0309(11) 0.0451(13) 0.0019(10) -0.0277(11) -0.0051(10)
C18 0.0581(15) 0.0434(14) 0.0393(13) -0.0134(11) -0.0165(11) 0.0007(11)
N1 0.0327(9) 0.0242(8) 0.0318(9) -0.0079(7) -0.0118(7) -0.0012(7)
N2 0.0359(9) 0.0217(8) 0.0245(8) -0.0078(6) -0.0057(6) -0.0075(7)
O1 0.0390(8) 0.0261(7) 0.0214(7) -0.0046(6) -0.0084(5) -0.0073(6)
O2 0.0445(9) 0.0221(7) 0.0334(8) -0.0021(6) -0.0113(6) -0.0051(6)
O3 0.0407(8) 0.0283(7) 0.0406(9) 0.0030(7) -0.0194(7) -0.0084(6)

loop_
_atom_type_symbol
_atom_type_description
_atom_type_scat_dispersion_real
_atom_type_scat_dispersion_imag
_atom_type_scat_source
C C 0.0033 0.0016 'International Tables Vol C Tables 4.2.6.8 and 6.1.1.4'
H H 0.0000 0.0000 'International Tables Vol C Tables 4.2.6.8 and 6.1.1.4'
N N 0.0061 0.0033 'International Tables Vol C Tables 4.2.6.8 and 6.1.1.4'
O O 0.0106 0.0060 'International Tables Vol C Tables 4.2.6.8 and 6.1.1.4'

loop_
_geom_angle_atom_site_label_1
_geom_angle_atom_site_label_2
_geom_angle_atom_site_label_3
_geom_angle
N1 C1 C2 123.8(2)
N1 C1 H1 118.1
C2 C1 H1 118.1
C3 C2 C1 118.4(2)
C3 C2 H2B 120.8
C1 C2 H2B 120.8
C2 C3 C4 118.9(2)
C2 C3 H3 120.6
C4 C3 H3 120.6
C5 C4 C3 118.8(2)
C5 C4 H4 120.6
C3 C4 H4 120.6
N1 C5 C4 123.08(19)
N1 C5 C6 116.11(17)
C4 C5 C6 120.81(18)
N2 C6 C5 112.23(16)
N2 C6 H6A 109.2
C5 C6 H6A 109.2
N2 C6 H6B 109.2
C5 C6 H6B 109.2
H6A C6 H6B 107.9
N2 C7 C8 127.46(18)
N2 C7 H7 116.3
C8 C7 H7 116.3
C7 C8 C9 120.17(17)
C7 C8 C16 114.37(17)
C9 C8 C16 125.44(17)
O1 C9 C8 121.29(17)
O1 C9 C10 116.47(16)
C8 C9 C10 122.17(16)
C11 C10 C15 119.62(17)
C11 C10 C9 118.99(16)
C15 C10 C9 121.22(16)
C10 C11 C12 119.99(18)
C10 C11 H11 120.0
C12 C11 H11 120.0
C11 C12 C13 120.07(18)
C11 C12 H12 120.0
C13 C12 H12 120.0
C14 C13 C12 119.96(19)
C14 C13 H13 120.0
C12 C13 H13 120.0
C13 C14 C15 120.39(18)
C13 C14 H14 119.8
C15 C14 H14 119.8
C14 C15 C10 119.90(18)
C14 C15 H15 120.0
C10 C15 H15 120.0
O2 C16 O3 122.05(18)
O2 C16 C8 124.53(19)
O3 C16 C8 113.38(16)
O3 C17 C18 107.96(19)
O3 C17 H17A 110.1
C18 C17 H17A 110.1
O3 C17 H17B 110.1
C18 C17 H17B 110.1
H17A C17 H17B 108.4
C17 C18 H18A 109.5
C17 C18 H18B 109.5
H18A C18 H18B 109.5
C17 C18 H18C 109.5
H18A C18 H18C 109.5
H18B C18 H18C 109.5
C5 N1 C1 117.10(18)
C7 N2 C6 123.01(17)
C7 N2 H2A 118.5
C6 N2 H2A 118.5
C16 O3 C17 117.10(16)

loop_
_geom_bond_atom_site_label_1
_geom_bond_atom_site_label_2
_geom_bond_distance
C1 N1 1.341(3)
C1 C2 1.383(3)
C1 H1 0.9500
C2 C3 1.374(3)
C2 H2B 0.9500
C3 C4 1.390(3)
C3 H3 0.9500
C4 C5 1.384(3)
C4 H4 0.9500
C5 N1 1.336(2)
C5 C6 1.518(3)
C6 N2 1.448(2)
C6 H6A 0.9900
C6 H6B 0.9900
C7 N2 1.312(3)
C7 C8 1.392(3)
C7 H7 0.9500
C8 C9 1.442(3)
C8 C16 1.468(3)
C9 O1 1.246(2)
C9 C10 1.502(3)
C10 C11 1.384(3)
C10 C15 1.399(2)
C11 C12 1.387(3)
C11 H11 0.9500
C12 C13 1.391(3)
C12 H12 0.9500
C13 C14 1.375(3)
C13 H13 0.9500
C14 C15 1.383(3)
C14 H14 0.9500
C15 H15 0.9500
C16 O2 1.216(2)
C16 O3 1.339(2)
C17 O3 1.455(3)
C17 C18 1.485(3)
C17 H17A 0.9900
C17 H17B 0.9900
C18 H18A 0.9800
C18 H18B 0.9800
C18 H18C 0.9800
N2 H2A 0.8800

loop_
_geom_hbond_atom_site_label_D
_geom_hbond_atom_site_label_H
_geom_hbond_atom_site_label_A
_geom_hbond_distance_DH
_geom_hbond_distance_HA
_geom_hbond_distance_DA
_geom_hbond_angle_DHA
N2 H2A O1 0.88 2.04 2.673(2) 127.6

loop_
_geom_torsion_atom_site_label_1
_geom_torsion_atom_site_label_2
_geom_torsion_atom_site_label_3
_geom_torsion_atom_site_label_4
_geom_torsion
N1 C1 C2 C3 1.0(4)
C1 C2 C3 C4 -1.3(3)
C2 C3 C4 C5 0.5(3)
C3 C4 C5 N1 0.7(3)
C3 C4 C5 C6 179.76(19)
N1 C5 C6 N2 -45.9(2)
C4 C5 C6 N2 135.01(19)
N2 C7 C8 C9 -1.0(3)
N2 C7 C8 C16 177.30(18)
C7 C8 C9 O1 10.3(3)
C16 C8 C9 O1 -167.84(17)
C7 C8 C9 C10 -166.39(16)
C16 C8 C9 C10 15.5(3)
O1 C9 C10 C11 59.1(2)
C8 C9 C10 C11 -124.03(19)
O1 C9 C10 C15 -116.2(2)
C8 C9 C10 C15 60.6(2)
C15 C10 C11 C12 -2.2(3)
C9 C10 C11 C12 -177.66(17)
C10 C11 C12 C13 2.7(3)
C11 C12 C13 C14 -0.9(3)
C12 C13 C14 C15 -1.2(3)
C13 C14 C15 C10 1.6(3)
C11 C10 C15 C14 0.1(3)
C9 C10 C15 C14 175.41(18)
C7 C8 C16 O2 13.5(3)
C9 C8 C16 O2 -168.32(18)
C7 C8 C16 O3 -164.39(16)
C9 C8 C16 O3 13.8(3)
C4 C5 N1 C1 -1.0(3)
C6 C5 N1 C1 179.86(18)
C2 C1 N1 C5 0.2(3)
C8 C7 N2 C6 -178.00(18)
C5 C6 N2 C7 92.4(2)
O2 C16 O3 C17 6.9(3)
C8 C16 O3 C17 -175.19(19)
C18 C17 O3 C16 157.4(2)
